data_2206839
loop_
_publ_author_name
'Sonar, Vijayakumar N.'
'Parkin, Sean'
'Crooks, Peter A.'

_publ_section_title (2<i>E</i>,4<i>E</i>)-8-Methyl-2,4-bis(3-thienylmethylene)-8-azabicyclo[3.2.1]octan-3-one
_journal_coeditor_code AC6202
_journal_issue 10
_journal_name_full 'Acta Crystallographica Section E'
_journal_page_first o3445
_journal_page_last o3446
_journal_paper_doi 10.1107/S160053680503028X
_journal_volume 61
_journal_year 2005
_chemical_formula_iupac 'C18 H17 N O S2'
_chemical_formula_moiety 'C18 H17 N O S2'
_chemical_formula_sum 'C18 H17 N O S2'
_chemical_formula_weight 327.45
_chemical_name_systematic (2E,4E)-8-Methyl-2,4-bis-thiophen-3-ylmethylene-8-azabicyclo[3.2.1]octan-3-one
_space_group_IT_number 36
_symmetry_cell_setting orthorhombic
_symmetry_space_group_name_Hall 'C 2c -2'
_symmetry_space_group_name_H-M 'C m c 21'
_atom_sites_solution_hydrogens geom
_atom_sites_solution_primary direct
_atom_sites_solution_secondary difmap
_audit_creation_method SHELXL97
_cell_angle_alpha 90.00
_cell_angle_beta 90.00
_cell_angle_gamma 90.00
_cell_formula_units_Z 4
_cell_length_a 19.3783(4)
_cell_length_b 10.5680(6)
_cell_length_c 7.3257(3)
_cell_measurement_reflns_used 994
_cell_measurement_temperature 90.0(2)
_cell_measurement_theta_max 27.48
_cell_measurement_theta_min 1.00
_cell_volume 1500.23(11)
_computing_cell_refinement 'SCALEPACK (Otwinowski & Minor, 1997)'
_computing_data_collection 'COLLECT (Nonius, 1999)'
_computing_data_reduction 'DENZO-SMN (Otwinowski & Minor, 1997)'
_computing_molecular_graphics 'XP in SHELXTL (Sheldrick, 1995)'
_computing_publication_material 'SHELXL97 and local procedures'
_computing_structure_refinement 'SHELXL97 (Sheldrick, 1997)'
_computing_structure_solution 'SHELXS97 (Sheldrick, 1997)'
_diffrn_ambient_temperature 90.0(2)
_diffrn_detector_area_resol_mean 18
_diffrn_measured_fraction_theta_full 0.997
_diffrn_measured_fraction_theta_max 0.997
_diffrn_measurement_device_type 'Nonius KappaCCD area-detector'
_diffrn_measurement_method '\w scans at fixed \c = 55\%'
_diffrn_radiation_monochromator graphite
_diffrn_radiation_source 'fine-focus sealed tube'
_diffrn_radiation_type MoK\a
_diffrn_radiation_wavelength 0.71073
_diffrn_reflns_av_R_equivalents 0.0360
_diffrn_reflns_av_sigmaI/netI 0.0353
_diffrn_reflns_limit_h_max 25
_diffrn_reflns_limit_h_min -24
_diffrn_reflns_limit_k_max 13
_diffrn_reflns_limit_k_min -13
_diffrn_reflns_limit_l_max 9
_diffrn_reflns_limit_l_min -9
_diffrn_reflns_number 1668
_diffrn_reflns_theta_full 27.49
_diffrn_reflns_theta_max 27.49
_diffrn_reflns_theta_min 2.10
_diffrn_standards_decay_% 0
_diffrn_standards_interval_count 0
_exptl_absorpt_coefficient_mu 0.356
_exptl_absorpt_correction_T_max 0.9486
_exptl_absorpt_correction_T_min 0.9164
_exptl_absorpt_correction_type multi-scan
_exptl_absorpt_process_details '(SCALEPACK, Version 0.95.373; Otwinowski & Minor, 1997)'
_exptl_crystal_colour brown
_exptl_crystal_density_diffrn 1.450
_exptl_crystal_density_method 'not measured'
_exptl_crystal_description 'irregular fragment'
_exptl_crystal_F_000 688
_exptl_crystal_size_max 0.25
_exptl_crystal_size_mid 0.20
_exptl_crystal_size_min 0.15
_refine_diff_density_max 0.229
_refine_diff_density_min -0.196
_refine_ls_abs_structure_details 'Flack (1983), with how many Friedel pairs'
_refine_ls_abs_structure_Flack 0.47(9)
_refine_ls_extinction_method none
_refine_ls_goodness_of_fit_ref 1.081
_refine_ls_hydrogen_treatment constr
_refine_ls_matrix_type full
_refine_ls_number_parameters 144
_refine_ls_number_reflns 1668
_refine_ls_number_restraints 186
_refine_ls_restrained_S_all 1.052
_refine_ls_R_factor_all 0.0363
_refine_ls_R_factor_gt 0.0313
_refine_ls_shift/su_max 0.001
_refine_ls_shift/su_mean 0.000
_refine_ls_structure_factor_coef Fsqd
_refine_ls_weighting_details 'calc w = 1/[\s^2^(Fo^2^)+(0.0376P)^2^+0.3768P] where P=(Fo^2^+2Fc^2^)/3'
_refine_ls_weighting_scheme calc
_refine_ls_wR_factor_gt 0.0709
_refine_ls_wR_factor_ref 0.0738
_reflns_number_gt 1551
_reflns_number_total 1668
_reflns_threshold_expression I>2\s(I)
_cod_data_source_file ac6202.cif
_cod_data_source_block I
_cod_original_sg_symbol_Hall 'C 2c -2 '
_cod_database_code 2206839
_cod_database_fobs_code 2206839

loop_
_symmetry_equiv_pos_as_xyz
'x, y, z'
'-x, -y, z+1/2'
'-x, y, z'
'x, -y, z+1/2'
'x+1/2, y+1/2, z'
'-x+1/2, -y+1/2, z+1/2'
'-x+1/2, y+1/2, z'
'x+1/2, -y+1/2, z+1/2'

loop_
_atom_site_label
_atom_site_fract_x
_atom_site_fract_y
_atom_site_fract_z
_atom_site_U_iso_or_equiv
_atom_site_adp_type
_atom_site_calc_flag
_atom_site_refinement_flags
_atom_site_occupancy
_atom_site_disorder_assembly
_atom_site_disorder_group
_atom_site_type_symbol
O1 1.0000 1.04922(15) 0.7913(3) 0.0239(4) Uani d SU 1 . . O
N1 1.0000 0.67138(18) 0.8054(3) 0.0157(4) Uani d SU 1 . . N
C1 1.0000 0.9364(2) 0.7552(3) 0.0165(5) Uani d SU 1 . . C
C2 0.93431(8) 0.86450(14) 0.7290(3) 0.0155(3) Uani d U 1 B . C
C3 0.94082(8) 0.72283(14) 0.7042(3) 0.0152(3) Uani d U 1 . . C
H3 0.8972 0.6795 0.7421 0.018 Uiso calc R 1 . . H
C4 0.95997(8) 0.68646(16) 0.5066(3) 0.0182(4) Uani d U 1 . . C
H4A 0.9417 0.7492 0.4186 0.022 Uiso calc R 1 . . H
H4B 0.9417 0.6018 0.4751 0.022 Uiso calc R 1 . . H
C5 1.0000 0.6941(2) 1.0032(3) 0.0201(5) Uani d SU 1 . . C
H5A 0.9933 0.7846 1.0268 0.030 Uiso calc PR 0.50 . . H
H5B 1.0442 0.6669 1.0549 0.030 Uiso calc PR 0.50 . . H
H5C 0.9625 0.6460 1.0599 0.030 Uiso calc PR 0.50 . . H
C6 0.87556(8) 0.93268(15) 0.7284(2) 0.0160(3) Uani d U 1 . . C
H6 0.8813 1.0203 0.7532 0.019 Uiso calc R 1 A 1 H
C7 0.80459(7) 0.89298(15) 0.6955(3) 0.0144(3) Uani d PDU 0.604(2) B 1 C
C8 0.7817(6) 0.7892(12) 0.607(3) 0.0135(13) Uani d PDU 0.604(2) B 1 C
H8 0.8119 0.7276 0.5566 0.016 Uiso calc PR 0.604(2) B 1 H
S1 0.69352(6) 0.77756(15) 0.5917(2) 0.0162(3) Uani d PDU 0.604(2) B 1 S
C9 0.6851(4) 0.9185(10) 0.7108(17) 0.0176(16) Uani d PDU 0.604(2) B 1 C
H9 0.6420 0.9539 0.7448 0.021 Uiso calc PR 0.604(2) B 1 H
C10 0.7459(4) 0.9719(11) 0.7496(19) 0.0136(12) Uani d PDU 0.604(2) B 1 C
H10 0.7505 1.0523 0.8062 0.016 Uiso calc PR 0.604(2) B 1 H
C7' 0.80459(7) 0.89298(15) 0.6955(3) 0.0144(3) Uani d PDU 0.396(2) B 2 C
C8' 0.7535(6) 0.9653(16) 0.754(3) 0.0143(18) Uani d PDU 0.396(2) B 2 C
H8' 0.7607 1.0396 0.8246 0.017 Uiso calc PR 0.396(2) B 2 H
S1' 0.67364(15) 0.9136(4) 0.6918(6) 0.0170(5) Uani d PDU 0.396(2) B 2 S
C9' 0.7115(4) 0.7811(11) 0.593(2) 0.0203(18) Uani d PDU 0.396(2) B 2 C
H9' 0.6852 0.7156 0.5374 0.024 Uiso calc PR 0.396(2) B 2 H
C10' 0.7801(9) 0.7786(19) 0.600(4) 0.0135(18) Uani d PDU 0.396(2) B 2 C
H10' 0.8087 0.7136 0.5522 0.016 Uiso calc PR 0.396(2) B 2 H

loop_
_atom_site_aniso_label
_atom_site_aniso_U_11
_atom_site_aniso_U_22
_atom_site_aniso_U_33
_atom_site_aniso_U_12
_atom_site_aniso_U_13
_atom_site_aniso_U_23
O1 0.0190(8) 0.0157(8) 0.0368(10) 0.000 0.000 -0.0037(7)
N1 0.0137(8) 0.0159(9) 0.0176(10) 0.000 0.000 0.0012(8)
C1 0.0157(10) 0.0143(9) 0.0195(12) 0.000 0.000 -0.0001(9)
C2 0.0155(7) 0.0157(7) 0.0152(9) -0.0010(6) 0.0005(6) 0.0005(6)
C3 0.0126(7) 0.0141(7) 0.0188(9) -0.0009(5) -0.0010(7) 0.0001(7)
C4 0.0211(9) 0.0151(7) 0.0183(9) -0.0001(6) -0.0028(7) -0.0012(7)
C5 0.0194(11) 0.0224(11) 0.0185(12) 0.000 0.000 0.0005(10)
C6 0.0175(7) 0.0141(7) 0.0165(9) -0.0011(6) 0.0004(6) 0.0016(7)
C7 0.0154(7) 0.0144(7) 0.0135(8) 0.0017(5) -0.0004(7) 0.0037(6)
C8 0.0128(16) 0.014(2) 0.014(2) 0.0028(15) 0.0004(16) 0.0019(19)
S1 0.0143(5) 0.0170(4) 0.0172(4) -0.0009(4) -0.0013(5) 0.0000(3)
C9 0.021(2) 0.016(2) 0.016(3) 0.0041(19) 0.002(2) -0.0008(16)
C10 0.0132(19) 0.0127(18) 0.015(2) 0.0085(14) -0.0019(17) -0.0005(15)
C7' 0.0154(7) 0.0144(7) 0.0135(8) 0.0017(5) -0.0004(7) 0.0037(6)
C8' 0.014(2) 0.015(3) 0.014(3) -0.003(2) -0.002(2) 0.002(2)
S1' 0.0120(8) 0.0204(8) 0.0186(11) -0.0020(7) -0.0007(8) 0.0004(7)
C9' 0.025(3) 0.018(2) 0.018(3) -0.001(2) 0.002(3) -0.0030(18)
C10' 0.017(2) 0.013(3) 0.011(3) -0.0022(19) 0.000(2) -0.002(2)

loop_
_atom_type_symbol
_atom_type_description
_atom_type_scat_dispersion_real
_atom_type_scat_dispersion_imag
_atom_type_scat_source
C C .0033 .0016 'International Tables Vol C Tables 4.2.6.8 and 6.1.1.4'
H H .0000 .0000 'International Tables Vol C Tables 4.2.6.8 and 6.1.1.4'
N N .0061 .0033 'International Tables Vol C Tables 4.2.6.8 and 6.1.1.4'
O O .0106 .0060 'International Tables Vol C Tables 4.2.6.8 and 6.1.1.4'
S S .1246 .1234 'International Tables Vol C Tables 4.2.6.8 and 6.1.1.4'

loop_
_geom_angle_atom_site_label_1
_geom_angle_atom_site_label_2
_geom_angle_atom_site_label_3
_geom_angle_site_symmetry_1
_geom_angle_site_symmetry_3
_geom_angle
_geom_angle_publ_flag
C5 N1 C3 . 3_755 115.92(13) ?
C5 N1 C3 . . 115.92(13) ?
C3 N1 C3 3_755 . 102.55(18) ?
O1 C1 C2 . 3_755 121.63(9) ?
O1 C1 C2 . . 121.62(9) y
C2 C1 C2 3_755 . 116.72(19) ?
C6 C2 C1 . . 116.60(15) y
C6 C2 C3 . . 126.81(14) ?
C1 C2 C3 . . 116.58(14) ?
N1 C3 C2 . . 111.75(15) ?
N1 C3 C4 . . 101.15(13) ?
C2 C3 C4 . . 112.28(14) ?
N1 C3 H3 . . 110.4 ?
C2 C3 H3 . . 110.4 ?
C4 C3 H3 . . 110.4 ?
C3 C4 C4 . 3_755 103.92(8) ?
C3 C4 H4A . . 111.0 ?
C4 C4 H4A 3_755 . 111.0 ?
C3 C4 H4B . . 111.0 ?
C4 C4 H4B 3_755 . 111.0 ?
H4A C4 H4B . . 109.0 ?
N1 C5 H5A . . 109.5 ?
N1 C5 H5B . . 109.5 ?
H5A C5 H5B . . 109.5 ?
N1 C5 H5C . . 109.5 ?
H5A C5 H5C . . 109.5 ?
H5B C5 H5C . . 109.5 ?
C2 C6 C7 . . 130.07(14) y
C2 C6 H6 . . 115.0 ?
C7 C6 H6 . . 115.0 ?
C8 C7 C6 . . 128.6(5) y
C8 C7 C10 . . 109.7(4) ?
C6 C7 C10 . . 121.6(4) ?
C7 C8 S1 . . 114.6(7) y
C7 C8 H8 . . 122.7 ?
S1 C8 H8 . . 122.7 ?
C8 S1 C9 . . 90.0(4) y
C10 C9 S1 . . 112.8(7) ?
C10 C9 H9 . . 123.6 ?
S1 C9 H9 . . 123.6 ?
C9 C10 C7 . . 112.7(8) ?
C9 C10 H10 . . 123.7 ?
C7 C10 H10 . . 123.7 ?
S1' C8' H8' . . 123.0 ?
C8' S1' C9' . . 89.2(6) ?
C10' C9' S1' . . 114.8(9) ?
C10' C9' H9' . . 122.6 ?
S1' C9' H9' . . 122.6 ?
C9' C10' H10' . . 125.5 ?

loop_
_geom_bond_atom_site_label_1
_geom_bond_atom_site_label_2
_geom_bond_site_symmetry_2
_geom_bond_distance
_geom_bond_publ_flag
O1 C1 . 1.221(3) y
N1 C5 . 1.469(3) y
N1 C3 3_755 1.470(2) ?
N1 C3 . 1.470(2) y
C1 C2 3_755 1.4951(19) ?
C1 C2 . 1.4952(19) y
C2 C6 . 1.347(2) y
C2 C3 . 1.513(2) y
C3 C4 . 1.543(3) y
C3 H3 . 1.0000 ?
C4 C4 3_755 1.552(3) ?
C4 H4A . 0.9900 ?
C4 H4B . 0.9900 ?
C5 H5A . 0.9800 ?
C5 H5B . 0.9800 ?
C5 H5C . 0.9800 ?
C6 C7 . 1.458(2) y
C6 H6 . 0.9500 ?
C7 C8 . 1.350(10) ?
C7 C10 . 1.465(8) ?
C8 S1 . 1.716(11) y
C8 H8 . 0.9500 ?
S1 C9 . 1.733(9) y
C9 C10 . 1.337(12) ?
C9 H9 . 0.9500 ?
C10 H10 . 0.9500 ?
C8' S1' . 1.704(14) ?
C8' H8' . 0.9500 ?
S1' C9' . 1.740(10) ?
C9' C10' . 1.331(18) ?
C9' H9' . 0.9500 ?
C10' H10' . 0.9500 ?

loop_
_geom_torsion_atom_site_label_1
_geom_torsion_atom_site_label_2
_geom_torsion_atom_site_label_3
_geom_torsion_atom_site_label_4
_geom_torsion_site_symmetry_1
_geom_torsion_site_symmetry_4
_geom_torsion
_geom_torsion_publ_flag
O1 C1 C2 C6 . . 6.6(3) y
C2 C1 C2 C6 3_755 . -171.36(13) ?
O1 C1 C2 C3 . . -173.9(2) y
C2 C1 C2 C3 3_755 . 8.1(3) ?
C5 N1 C3 C2 . . 58.0(2) ?
C3 N1 C3 C2 3_755 . -69.3(2) ?
C5 N1 C3 C4 . . 177.69(15) ?
C3 N1 C3 C4 3_755 . 50.38(18) ?
C6 C2 C3 N1 . . -148.89(17) ?
C1 C2 C3 N1 . . 31.7(2) ?
C6 C2 C3 C4 . . 98.2(2) ?
C1 C2 C3 C4 . . -81.18(19) ?
N1 C3 C4 C4 . 3_755 -29.76(11) ?
C2 C3 C4 C4 . 3_755 89.51(11) ?
C1 C2 C6 C7 . . 175.88(18) ?
C3 C2 C6 C7 . . -3.5(3) ?
C2 C6 C7 C8 . . -21.6(12) y
C2 C6 C7 C10 . . 162.7(7) y
C6 C7 C8 S1 . . -178.5(5) ?
C10 C7 C8 S1 . . -2.3(17) ?
C7 C8 S1 C9 . . -0.2(14) ?
C8 S1 C9 C10 . . 2.9(13) ?
S1 C9 C10 C7 . . -4.8(15) ?
C8 C7 C10 C9 . . 4.6(17) ?
C6 C7 C10 C9 . . -178.9(9) ?
C8' S1' C9' C10' . . -2(2) ?
